data_4034156
loop_
_publ_author_name
'Sugiura, Shinya'
'Matsuda, Wakana'
'Zhang, Wanying'
'Seki, Shu'
'Yasuda, Nobuhiro'
'Maeda, Hiromitsu'

_publ_section_title
;
 Ion-Pairing Assemblies Comprising Anion Complexes of \p-Extended
 Anion-Responsive Molecules.
;
_journal_issue 14
_journal_name_full 'The Journal of organic chemistry'
_journal_page_first 8886
_journal_page_last 8898
_journal_paper_doi 10.1021/acs.joc.9b00754
_journal_volume 84
_journal_year 2019
_chemical_formula_moiety 'C35 H21 B F2 N2 O2, C16 H36 N, Cl'
_chemical_formula_sum 'C51 H57 B Cl F2 N3 O2'
_chemical_formula_weight 828.25
_space_group_crystal_system monoclinic
_space_group_IT_number 14
_space_group_name_Hall '-P 2yn'
_space_group_name_H-M_alt 'P 1 21/n 1'
_atom_sites_solution_hydrogens geom
_audit_creation_method SHELXL-2014/7
_cell_angle_alpha 90
_cell_angle_beta 93.140(5)
_cell_angle_gamma 90
_cell_formula_units_Z 4
_cell_length_a 13.714(5)
_cell_length_b 17.058(7)
_cell_length_c 18.026(7)
_cell_measurement_reflns_used 23340
_cell_measurement_temperature 90(2)
_cell_measurement_theta_max 28.138
_cell_measurement_theta_min 1.812
_cell_volume 4211(3)
_computing_cell_refinement 'Rapid Auto(Rigaku)'
_computing_data_collection 'Rapid Auto(Rigaku)'
_computing_data_reduction 'SHELXS-97 (Sheldrick, 1990)'
_computing_structure_refinement 'SHELXL-2014/7 (Sheldrick, 2014)'
_computing_structure_solution 'SHELXT 2014/5 (Sheldrick, 2014)'
_diffrn_ambient_temperature 90(2)
_diffrn_detector_area_resol_mean 29
_diffrn_measured_fraction_theta_full 0.996
_diffrn_measured_fraction_theta_max 0.994
_diffrn_measurement_device_type 'Rigaku Saturn 724'
_diffrn_measurement_method 'Oscillation Photograph'
_diffrn_radiation_monochromator 'Si(111) Channel Cut'
_diffrn_radiation_type Synchrotron
_diffrn_radiation_wavelength 0.7829
_diffrn_reflns_av_R_equivalents 0.0793
_diffrn_reflns_av_unetI/netI 0.0906
_diffrn_reflns_Laue_measured_fraction_full 0.996
_diffrn_reflns_Laue_measured_fraction_max 0.994
_diffrn_reflns_limit_h_max 16
_diffrn_reflns_limit_h_min -16
_diffrn_reflns_limit_k_max 20
_diffrn_reflns_limit_k_min -20
_diffrn_reflns_limit_l_max 21
_diffrn_reflns_limit_l_min -19
_diffrn_reflns_number 23340
_diffrn_reflns_point_group_measured_fraction_full 0.996
_diffrn_reflns_point_group_measured_fraction_max 0.994
_diffrn_reflns_theta_full 28.017
_diffrn_reflns_theta_max 28.138
_diffrn_reflns_theta_min 1.812
_diffrn_source 'synchrotron radiation SPring-8 BL40XU'
_exptl_absorpt_coefficient_mu 0.183
_exptl_absorpt_correction_T_max 1.000
_exptl_absorpt_correction_T_min 0.767
_exptl_absorpt_correction_type multi-scan
_exptl_absorpt_process_details 'ABSCOR (T.Higashi, 2001)'
_exptl_crystal_colour red
_exptl_crystal_density_diffrn 1.307
_exptl_crystal_density_meas ?
_exptl_crystal_description block
_exptl_crystal_F_000 1760
_exptl_crystal_size_max 0.100
_exptl_crystal_size_mid 0.080
_exptl_crystal_size_min 0.050
_refine_diff_density_max 0.658
_refine_diff_density_min -0.529
_refine_diff_density_rms 0.093
_refine_ls_extinction_coef 0.018(3)
_refine_ls_extinction_expression Fc^*^=kFc[1+0.001xFc^2^\l^3^/sin(2\q)]^-1/4^
_refine_ls_extinction_method 'SHELXL-2014/7 (Sheldrick 2014'
_refine_ls_goodness_of_fit_ref 1.149
_refine_ls_hydrogen_treatment constr
_refine_ls_matrix_type full
_refine_ls_number_parameters 540
_refine_ls_number_reflns 7676
_refine_ls_number_restraints 3
_refine_ls_restrained_S_all 1.150
_refine_ls_R_factor_all 0.1518
_refine_ls_R_factor_gt 0.0905
_refine_ls_shift/su_max 0.000
_refine_ls_shift/su_mean 0.000
_refine_ls_structure_factor_coef Fsqd
_refine_ls_weighting_details 'w=1/[\s^2^(Fo^2^)+(0.1776P)^2^+1.7080P] where P=(Fo^2^+2Fc^2^)/3'
_refine_ls_weighting_scheme calc
_refine_ls_wR_factor_gt 0.2385
_refine_ls_wR_factor_ref 0.3302
_reflns_Friedel_coverage 0.000
_reflns_number_gt 4175
_reflns_number_total 7676
_reflns_threshold_expression 'I > 2\s(I)'
_cod_data_source_file jo9b00754_si_002.cif
_cod_data_source_block 06_4aCl-TBA
_cod_depositor_comments
;
The following automatic conversions were performed:

data item '_exptl_crystal_density_meas' value 'not measured' was
changed to '?' -- the value is perceived as not measured.

Automatic conversion script
Id: cif_fix_values 6909 2019-04-08 15:41:33Z antanas 
;
_cod_original_sg_symbol_H-M 'P 21/n'
_cod_database_code 4034156
_shelx_shelxl_version_number 2014/7
_shelx_space_group_comment
;
The symmetry employed for this shelxl refinement is uniquely defined
by the following loop, which should always be used as a source of
symmetry information in preference to the above space-group names.
They are only intended as comments.
;

loop_
_space_group_symop_operation_xyz
'x, y, z'
'-x+1/2, y+1/2, -z+1/2'
'-x, -y, -z'
'x-1/2, -y-1/2, z-1/2'

loop_
_atom_site_label
_atom_site_type_symbol
_atom_site_fract_x
_atom_site_fract_y
_atom_site_fract_z
_atom_site_U_iso_or_equiv
_atom_site_adp_type
_atom_site_occupancy
_atom_site_site_symmetry_order
_atom_site_calc_flag
_atom_site_refinement_flags_posn
_atom_site_refinement_flags_adp
_atom_site_refinement_flags_occupancy
_atom_site_disorder_assembly
_atom_site_disorder_group
C1 C 0.4968(3) 0.4500(2) 0.6900(3) 0.0392(11) Uani 1 1 d . . . . .
C2 C 0.5189(3) 0.5138(3) 0.7395(3) 0.0407(11) Uani 1 1 d . . . . .
C3 C 0.5736(3) 0.5781(3) 0.7198(3) 0.0460(12) Uani 1 1 d . . . . .
H3 H 0.6000 0.5797 0.6722 0.055 Uiso 1 1 calc R U . . .
C4 C 0.5902(3) 0.6393(3) 0.7680(3) 0.0517(13) Uani 1 1 d . . . . .
H4 H 0.6279 0.6833 0.7545 0.062 Uiso 1 1 calc R U . . .
C5 C 0.5504(4) 0.6354(3) 0.8374(3) 0.0526(13) Uani 1 1 d . . . . .
H5 H 0.5616 0.6773 0.8716 0.063 Uiso 1 1 calc R U . . .
C6 C 0.4961(4) 0.5732(3) 0.8571(3) 0.0507(12) Uani 1 1 d . . . . .
H6 H 0.4700 0.5727 0.9048 0.061 Uiso 1 1 calc R U . . .
C7 C 0.4773(3) 0.5098(3) 0.8093(3) 0.0443(11) Uani 1 1 d . . . . .
C8 C 0.4170(3) 0.4435(3) 0.8290(3) 0.0447(12) Uani 1 1 d . . . . .
C9 C 0.3783(4) 0.4373(3) 0.8996(3) 0.0524(13) Uani 1 1 d . . . . .
H9 H 0.3924 0.4773 0.9353 0.063 Uiso 1 1 calc R U . . .
C10 C 0.3216(4) 0.3761(3) 0.9180(3) 0.0584(14) Uani 1 1 d . . . . .
H10 H 0.2964 0.3735 0.9660 0.070 Uiso 1 1 calc R U . . .
C11 C 0.3003(4) 0.3171(3) 0.8665(3) 0.0520(13) Uani 1 1 d . . . . .
H11 H 0.2594 0.2747 0.8790 0.062 Uiso 1 1 calc R U . . .
C12 C 0.3374(3) 0.3199(3) 0.7983(3) 0.0441(12) Uani 1 1 d . . . . .
H12 H 0.3237 0.2786 0.7639 0.053 Uiso 1 1 calc R U . . .
C13 C 0.3956(3) 0.3829(3) 0.7782(3) 0.0416(11) Uani 1 1 d . . . . .
C14 C 0.4364(3) 0.3878(2) 0.7071(2) 0.0406(11) Uani 1 1 d . . . . .
C15 C 0.4282(3) 0.3388(3) 0.6436(2) 0.0437(11) Uani 1 1 d . . . . .
H15 H 0.3917 0.2916 0.6382 0.052 Uiso 1 1 calc R U . . .
C16 C 0.4834(3) 0.3730(3) 0.5916(2) 0.0403(11) Uani 1 1 d . . . . .
C17 C 0.4999(3) 0.3463(3) 0.5175(2) 0.0389(11) Uani 1 1 d . . . . .
C18 C 0.5588(3) 0.3855(3) 0.4705(2) 0.0432(11) Uani 1 1 d . . . . .
H18 H 0.5802 0.4372 0.4823 0.052 Uiso 1 1 calc R U . . .
C19 C 0.5862(3) 0.3505(3) 0.4076(2) 0.0389(11) Uani 1 1 d . . . . .
C20 C 0.6542(3) 0.3858(3) 0.3597(2) 0.0384(11) Uani 1 1 d . . . . .
C21 C 0.6832(3) 0.3606(3) 0.2930(2) 0.0399(11) Uani 1 1 d . . . . .
H21 H 0.6646 0.3130 0.2688 0.048 Uiso 1 1 calc R U . . .
C22 C 0.7462(3) 0.4183(3) 0.2663(2) 0.0371(10) Uani 1 1 d . . . . .
C23 C 0.7981(3) 0.4257(3) 0.2004(2) 0.0411(11) Uani 1 1 d . . . . .
C24 C 0.7946(3) 0.3664(3) 0.1461(3) 0.0467(12) Uani 1 1 d . . . . .
H24 H 0.7569 0.3206 0.1533 0.056 Uiso 1 1 calc R U . . .
C25 C 0.8449(4) 0.3740(3) 0.0834(3) 0.0482(12) Uani 1 1 d . . . . .
H25 H 0.8434 0.3330 0.0477 0.058 Uiso 1 1 calc R U . . .
C26 C 0.8984(4) 0.4418(3) 0.0714(3) 0.0558(14) Uani 1 1 d . . . . .
H26 H 0.9328 0.4471 0.0273 0.067 Uiso 1 1 calc R U . . .
C27 C 0.9017(3) 0.5007(3) 0.1229(3) 0.0491(12) Uani 1 1 d . . . . .
H27 H 0.9376 0.5470 0.1137 0.059 Uiso 1 1 calc R U . . .
C28 C 0.8528(3) 0.4942(3) 0.1894(3) 0.0445(12) Uani 1 1 d . . . . .
C29 C 0.8583(3) 0.5549(3) 0.2462(3) 0.0424(11) Uani 1 1 d . . . . .
C30 C 0.9122(3) 0.6243(3) 0.2379(3) 0.0460(12) Uani 1 1 d . . . . .
H30 H 0.9445 0.6323 0.1933 0.055 Uiso 1 1 calc R U . . .
C31 C 0.9195(3) 0.6799(3) 0.2914(3) 0.0482(12) Uani 1 1 d . . . . .
H31 H 0.9573 0.7257 0.2843 0.058 Uiso 1 1 calc R U . . .
C32 C 0.8721(4) 0.6702(3) 0.3562(3) 0.0506(13) Uani 1 1 d . . . . .
H32 H 0.8778 0.7093 0.3938 0.061 Uiso 1 1 calc R U . . .
C33 C 0.8167(3) 0.6048(3) 0.3669(3) 0.0452(11) Uani 1 1 d . . . . .
H33 H 0.7831 0.5990 0.4113 0.054 Uiso 1 1 calc R U . . .
C34 C 0.8098(3) 0.5466(3) 0.3124(3) 0.0401(11) Uani 1 1 d . . . . .
C35 C 0.7529(3) 0.4774(3) 0.3199(2) 0.0374(10) Uani 1 1 d . . . . .
C36 C 0.1552(4) 0.4244(3) 0.3109(4) 0.0713(17) Uani 1 1 d . . . . .
H36A H 0.1916 0.4304 0.3595 0.086 Uiso 1 1 calc R U . A 3
H36B H 0.2040 0.4133 0.2738 0.086 Uiso 1 1 calc R U . A 3
C37A C 0.1101(8) 0.5011(7) 0.2917(9) 0.079(4) Uiso 0.614(18) 1 d . . P B 3
H37A H 0.0698 0.5197 0.3321 0.095 Uiso 0.614(18) 1 calc R U P B 3
H37B H 0.0683 0.4972 0.2453 0.095 Uiso 0.614(18) 1 calc R U P B 3
C38A C 0.2057(10) 0.5626(8) 0.2806(10) 0.099(5) Uiso 0.614(18) 1 d . . P B 3
H38A H 0.2409 0.5703 0.3294 0.119 Uiso 0.614(18) 1 calc R U P B 3
H38B H 0.2513 0.5372 0.2473 0.119 Uiso 0.614(18) 1 calc R U P B 3
C39A C 0.180(2) 0.6355(15) 0.2514(16) 0.234(11) Uiso 0.614(18) 1 d . . P B 3
H39A H 0.2387 0.6672 0.2467 0.351 Uiso 0.614(18) 1 calc R U P B 3
H39B H 0.1465 0.6287 0.2023 0.351 Uiso 0.614(18) 1 calc R U P B 3
H39C H 0.1361 0.6619 0.2845 0.351 Uiso 0.614(18) 1 calc R U P B 3
C37B C 0.1076(11) 0.4866(9) 0.2589(11) 0.061(5) Uiso 0.386(18) 1 d D . P B 4
H37C H 0.0554 0.5135 0.2850 0.073 Uiso 0.386(18) 1 calc R U P B 4
H37D H 0.0767 0.4601 0.2148 0.073 Uiso 0.386(18) 1 calc R U P B 4
C38B C 0.1816(16) 0.5495(11) 0.2325(13) 0.106(8) Uiso 0.386(18) 1 d D . P B 4
H38C H 0.1563 0.5764 0.1868 0.127 Uiso 0.386(18) 1 calc R U P B 4
H38D H 0.2459 0.5258 0.2237 0.127 Uiso 0.386(18) 1 calc R U P B 4
C39B C 0.188(3) 0.608(2) 0.302(2) 0.234(11) Uiso 0.386(18) 1 d D . P B 4
H39D H 0.1714 0.6608 0.2851 0.351 Uiso 0.386(18) 1 calc R U P B 4
H39E H 0.2550 0.6072 0.3243 0.351 Uiso 0.386(18) 1 calc R U P B 4
H39F H 0.1427 0.5906 0.3385 0.351 Uiso 0.386(18) 1 calc R U P B 4
C40 C 0.0570(4) 0.3260(4) 0.2397(3) 0.0766(19) Uani 1 1 d . . . . .
H40A H 0.0061 0.3622 0.2191 0.092 Uiso 1 1 calc R U . C 7
H40B H 0.0278 0.2731 0.2429 0.092 Uiso 1 1 calc R U . C 7
C41A C 0.1472(11) 0.3234(15) 0.1854(8) 0.082(5) Uiso 0.50(3) 1 d . . P D 7
H41A H 0.1818 0.3744 0.1875 0.099 Uiso 0.50(3) 1 calc R U P D 7
H41B H 0.1941 0.2822 0.2026 0.099 Uiso 0.50(3) 1 calc R U P D 7
C42A C 0.1154(10) 0.3086(10) 0.1158(7) 0.050(4) Uiso 0.50(3) 1 d . . P D 7
H42A H 0.0654 0.3484 0.1013 0.060 Uiso 0.50(3) 1 calc R U P D 7
H42B H 0.0823 0.2570 0.1152 0.060 Uiso 0.50(3) 1 calc R U P D 7
C43A C 0.1832(17) 0.3074(19) 0.0613(12) 0.129(8) Uiso 0.50(3) 1 d . . P D 7
H43A H 0.1956 0.3611 0.0450 0.194 Uiso 0.50(3) 1 calc R U P D 7
H43B H 0.1575 0.2763 0.0189 0.194 Uiso 0.50(3) 1 calc R U P D 7
H43C H 0.2442 0.2840 0.0816 0.194 Uiso 0.50(3) 1 calc R U P D 7
C41B C 0.1287(9) 0.2839(10) 0.1920(6) 0.053(4) Uiso 0.50(3) 1 d . . P D 8
H41C H 0.1101 0.2282 0.1853 0.064 Uiso 0.50(3) 1 calc R U P D 8
H41D H 0.1957 0.2866 0.2153 0.064 Uiso 0.50(3) 1 calc R U P D 8
C42B C 0.1222(19) 0.3316(18) 0.1096(14) 0.125(10) Uiso 0.50(3) 1 d . . P D 8
H42C H 0.0549 0.3339 0.0869 0.151 Uiso 0.50(3) 1 calc R U P D 8
H42D H 0.1505 0.3849 0.1131 0.151 Uiso 0.50(3) 1 calc R U P D 8
C43B C 0.1908(10) 0.2707(11) 0.0672(8) 0.071(5) Uiso 0.50(3) 1 d . . P D 8
H43D H 0.2595 0.2856 0.0762 0.107 Uiso 0.50(3) 1 calc R U P D 8
H43E H 0.1737 0.2722 0.0137 0.107 Uiso 0.50(3) 1 calc R U P D 8
H43F H 0.1808 0.2176 0.0860 0.107 Uiso 0.50(3) 1 calc R U P D 8
C44 C 0.1552(4) 0.2914(3) 0.3547(3) 0.0539(13) Uani 1 1 d . . . . .
H44A H 0.2107 0.2807 0.3233 0.065 Uiso 1 1 calc R U . E 5
H44B H 0.1828 0.3146 0.4016 0.065 Uiso 1 1 calc R U . E 5
C45A C 0.1107(6) 0.2144(5) 0.3733(5) 0.058(2) Uiso 0.753(13) 1 d . . P F 5
H45A H 0.0985 0.1835 0.3272 0.070 Uiso 0.753(13) 1 calc R U P F 5
H45B H 0.0473 0.2235 0.3955 0.070 Uiso 0.753(13) 1 calc R U P F 5
C46A C 0.1782(6) 0.1680(4) 0.4280(5) 0.062(2) Uiso 0.753(13) 1 d . . P F 5
H46A H 0.2453 0.1692 0.4104 0.075 Uiso 0.753(13) 1 calc R U P F 5
H46B H 0.1796 0.1942 0.4771 0.075 Uiso 0.753(13) 1 calc R U P F 5
C47A C 0.1479(7) 0.0849(5) 0.4369(5) 0.084(3) Uiso 0.753(13) 1 d . . P F 5
H47A H 0.0851 0.0831 0.4603 0.125 Uiso 0.753(13) 1 calc R U P F 5
H47B H 0.1973 0.0572 0.4683 0.125 Uiso 0.753(13) 1 calc R U P F 5
H47C H 0.1413 0.0597 0.3881 0.125 Uiso 0.753(13) 1 calc R U P F 5
C45B C 0.1036(16) 0.2088(12) 0.3374(14) 0.047(6) Uiso 0.247(13) 1 d . . P F 6
H45C H 0.0336 0.2112 0.3479 0.056 Uiso 0.247(13) 1 calc R U P F 6
H45D H 0.1091 0.1944 0.2846 0.056 Uiso 0.247(13) 1 calc R U P F 6
C46B C 0.1548(18) 0.1510(15) 0.3862(15) 0.063(7) Uiso 0.247(13) 1 d . . P F 6
H46C H 0.2261 0.1574 0.3827 0.076 Uiso 0.247(13) 1 calc R U P F 6
H46D H 0.1372 0.0975 0.3689 0.076 Uiso 0.247(13) 1 calc R U P F 6
C47B C 0.128(3) 0.1603(19) 0.4691(17) 0.100(11) Uiso 0.247(13) 1 d . . P F 6
H47D H 0.1662 0.2036 0.4919 0.150 Uiso 0.247(13) 1 calc R U P F 6
H47E H 0.1439 0.1117 0.4961 0.150 Uiso 0.247(13) 1 calc R U P F 6
H47F H 0.0585 0.1716 0.4711 0.150 Uiso 0.247(13) 1 calc R U P F 6
C48 C 0.0017(4) 0.3695(3) 0.3570(3) 0.0598(14) Uani 1 1 d . . . . .
H48A H -0.0391 0.3218 0.3588 0.072 Uiso 1 1 calc R U . G 1
H48B H -0.0373 0.4112 0.3312 0.072 Uiso 1 1 calc R U . G 1
C49A C 0.0338(8) 0.3968(7) 0.4384(5) 0.055(3) Uiso 0.590(14) 1 d . . P H 1
H49A H 0.0658 0.3529 0.4663 0.066 Uiso 0.590(14) 1 calc R U P H 1
H49B H 0.0809 0.4406 0.4367 0.066 Uiso 0.590(14) 1 calc R U P H 1
C50A C -0.0586(8) 0.4236(7) 0.4775(6) 0.063(3) Uiso 0.590(14) 1 d . . P H 1
H50A H -0.0380 0.4474 0.5259 0.076 Uiso 0.590(14) 1 calc R U P H 1
H50B H -0.0921 0.4647 0.4469 0.076 Uiso 0.590(14) 1 calc R U P H 1
C51A C -0.1298(8) 0.3596(6) 0.4906(6) 0.069(4) Uiso 0.590(14) 1 d . . P H 1
H51A H -0.1533 0.3371 0.4428 0.103 Uiso 0.590(14) 1 calc R U P H 1
H51B H -0.1852 0.3809 0.5162 0.103 Uiso 0.590(14) 1 calc R U P H 1
H51C H -0.0977 0.3186 0.5213 0.103 Uiso 0.590(14) 1 calc R U P H 1
C49B C 0.0049(12) 0.3679(11) 0.4362(8) 0.060(4) Uiso 0.410(14) 1 d . . P H 2
H49C H 0.0562 0.4043 0.4561 0.072 Uiso 0.410(14) 1 calc R U P H 2
H49D H 0.0221 0.3145 0.4539 0.072 Uiso 0.410(14) 1 calc R U P H 2
C50B C -0.0931(11) 0.3916(10) 0.4654(8) 0.055(4) Uiso 0.410(14) 1 d . . P H 2
H50C H -0.1058 0.4475 0.4536 0.066 Uiso 0.410(14) 1 calc R U P H 2
H50D H -0.1455 0.3601 0.4400 0.066 Uiso 0.410(14) 1 calc R U P H 2
C51B C -0.0956(12) 0.3802(10) 0.5449(9) 0.076(6) Uiso 0.410(14) 1 d . . P H 2
H51D H -0.0932 0.3239 0.5561 0.115 Uiso 0.410(14) 1 calc R U P H 2
H51E H -0.1561 0.4025 0.5624 0.115 Uiso 0.410(14) 1 calc R U P H 2
H51F H -0.0394 0.4063 0.5700 0.115 Uiso 0.410(14) 1 calc R U P H 2
N1 N 0.5244(3) 0.4404(2) 0.6197(2) 0.0426(10) Uani 1 1 d . . . . .
H1 H 0.5624 0.4723 0.5960 0.051 Uiso 1 1 calc R U . . .
N2 N 0.6972(3) 0.4566(2) 0.3765(2) 0.0392(9) Uani 1 1 d . . . . .
H2 H 0.6899 0.4839 0.4172 0.047 Uiso 1 1 calc R U . . .
N3 N 0.0917(3) 0.3528(2) 0.3157(2) 0.0521(11) Uani 1 1 d . . . . .
O1 O 0.4607(2) 0.27868(18) 0.49923(16) 0.0441(8) Uani 1 1 d . . . . .
O2 O 0.5527(2) 0.28162(17) 0.38688(16) 0.0416(8) Uani 1 1 d . . . . .
B1 B 0.4689(4) 0.2467(3) 0.4229(3) 0.0451(14) Uani 1 1 d . . . . .
Cl1 Cl 0.69210(9) 0.54086(7) 0.53517(7) 0.0495(4) Uani 1 1 d . . . . .
F1 F 0.38427(19) 0.26311(17) 0.38137(15) 0.0579(8) Uani 1 1 d . . . . .
F2 F 0.4834(2) 0.16784(15) 0.42923(15) 0.0577(8) Uani 1 1 d . . . . .

loop_
_atom_site_aniso_label
_atom_site_aniso_U_11
_atom_site_aniso_U_22
_atom_site_aniso_U_33
_atom_site_aniso_U_23
_atom_site_aniso_U_13
_atom_site_aniso_U_12
C1 0.031(2) 0.040(2) 0.047(3) 0.007(2) 0.003(2) 0.0065(19)
C2 0.038(2) 0.039(2) 0.045(3) 0.003(2) 0.004(2) 0.005(2)
C3 0.039(3) 0.049(3) 0.050(3) -0.003(2) 0.001(2) 0.005(2)
C4 0.042(3) 0.051(3) 0.062(3) -0.004(2) 0.007(2) 0.000(2)
C5 0.060(3) 0.046(3) 0.051(3) -0.008(2) -0.002(3) 0.003(3)
C6 0.060(3) 0.049(3) 0.043(3) -0.002(2) 0.005(2) 0.001(3)
C7 0.042(3) 0.043(3) 0.048(3) 0.001(2) 0.005(2) 0.007(2)
C8 0.049(3) 0.042(3) 0.044(3) 0.004(2) 0.010(2) 0.006(2)
C9 0.061(3) 0.052(3) 0.044(3) -0.004(2) 0.006(2) 0.005(3)
C10 0.074(4) 0.055(3) 0.048(3) -0.002(3) 0.024(3) 0.002(3)
C11 0.054(3) 0.048(3) 0.056(3) 0.007(2) 0.014(2) 0.002(2)
C12 0.048(3) 0.040(3) 0.046(3) 0.003(2) 0.014(2) 0.004(2)
C13 0.036(2) 0.042(3) 0.048(3) 0.000(2) 0.009(2) 0.007(2)
C14 0.045(3) 0.037(2) 0.041(3) 0.001(2) 0.007(2) 0.008(2)
C15 0.042(3) 0.044(3) 0.046(3) 0.004(2) 0.010(2) 0.001(2)
C16 0.036(3) 0.043(3) 0.042(3) -0.001(2) 0.009(2) 0.000(2)
C17 0.039(2) 0.035(2) 0.043(3) 0.003(2) 0.002(2) -0.001(2)
C18 0.049(3) 0.039(2) 0.042(3) 0.000(2) 0.013(2) -0.005(2)
C19 0.040(3) 0.038(2) 0.040(3) 0.000(2) 0.009(2) 0.001(2)
C20 0.036(2) 0.039(2) 0.040(3) -0.0004(19) 0.004(2) -0.001(2)
C21 0.038(3) 0.037(2) 0.045(3) 0.003(2) 0.010(2) 0.004(2)
C22 0.029(2) 0.042(2) 0.040(3) 0.004(2) 0.0023(19) 0.0026(19)
C23 0.040(3) 0.047(3) 0.037(3) 0.000(2) 0.005(2) 0.002(2)
C24 0.044(3) 0.050(3) 0.047(3) 0.003(2) 0.008(2) -0.001(2)
C25 0.051(3) 0.056(3) 0.038(3) -0.002(2) 0.006(2) 0.001(2)
C26 0.058(3) 0.065(3) 0.046(3) 0.003(3) 0.015(2) 0.000(3)
C27 0.041(3) 0.057(3) 0.050(3) 0.008(2) 0.016(2) -0.004(2)
C28 0.037(3) 0.047(3) 0.050(3) 0.002(2) 0.007(2) 0.004(2)
C29 0.031(2) 0.044(3) 0.053(3) 0.004(2) 0.006(2) 0.004(2)
C30 0.036(3) 0.046(3) 0.056(3) 0.013(2) 0.006(2) -0.004(2)
C31 0.046(3) 0.037(3) 0.063(3) 0.002(2) 0.013(2) -0.005(2)
C32 0.052(3) 0.035(3) 0.065(3) -0.002(2) 0.003(3) -0.001(2)
C33 0.044(3) 0.042(3) 0.050(3) -0.002(2) 0.009(2) 0.005(2)
C34 0.032(2) 0.041(3) 0.047(3) 0.005(2) 0.008(2) 0.004(2)
C35 0.034(2) 0.041(2) 0.037(3) 0.004(2) 0.004(2) 0.001(2)
C36 0.057(3) 0.063(4) 0.092(5) 0.012(3) -0.012(3) -0.005(3)
C40 0.058(4) 0.107(5) 0.062(4) -0.026(3) -0.016(3) 0.024(3)
C44 0.041(3) 0.052(3) 0.069(3) 0.005(3) 0.007(2) -0.001(2)
C48 0.040(3) 0.060(3) 0.079(4) -0.006(3) 0.005(3) 0.010(2)
N1 0.040(2) 0.044(2) 0.044(2) 0.0001(17) 0.0100(18) -0.0003(18)
N2 0.040(2) 0.039(2) 0.040(2) -0.0029(16) 0.0097(17) 0.0003(17)
N3 0.046(2) 0.047(2) 0.062(3) -0.007(2) -0.007(2) 0.003(2)
O1 0.0464(19) 0.0462(18) 0.0411(18) -0.0004(14) 0.0145(14) -0.0069(15)
O2 0.0421(18) 0.0404(17) 0.0431(18) -0.0012(14) 0.0101(14) -0.0038(14)
B1 0.049(3) 0.042(3) 0.046(3) -0.001(2) 0.020(3) 0.005(3)
Cl1 0.0493(8) 0.0478(8) 0.0520(8) -0.0064(5) 0.0096(6) -0.0034(5)
F1 0.0434(16) 0.074(2) 0.0567(18) 0.0014(14) 0.0064(14) -0.0074(14)
F2 0.076(2) 0.0406(16) 0.0588(18) -0.0013(13) 0.0275(15) -0.0046(14)

loop_
_atom_type_symbol
_atom_type_description
_atom_type_scat_dispersion_real
_atom_type_scat_dispersion_imag
_atom_type_scat_source
C C 0.0041 0.0020 'International Tables Vol C Tables 4.2.6.8 and 6.1.1.4'
H H 0.0000 0.0000 'International Tables Vol C Tables 4.2.6.8 and 6.1.1.4'
B B 0.0021 0.0009 'International Tables Vol C Tables 4.2.6.8 and 6.1.1.4'
Cl Cl 0.1723 0.1934 'International Tables Vol C Tables 4.2.6.8 and 6.1.1.4'
F F 0.0215 0.0127 'International Tables Vol C Tables 4.2.6.8 and 6.1.1.4'
N N 0.0078 0.0041 'International Tables Vol C Tables 4.2.6.8 and 6.1.1.4'
O O 0.0135 0.0075 'International Tables Vol C Tables 4.2.6.8 and 6.1.1.4'

loop_
_geom_angle_atom_site_label_1
_geom_angle_atom_site_label_2
_geom_angle_atom_site_label_3
_geom_angle
N1 C1 C14 108.4(4)
N1 C1 C2 128.0(4)
C14 C1 C2 123.4(4)
C3 C2 C7 121.2(4)
C3 C2 C1 122.8(4)
C7 C2 C1 115.9(4)
C4 C3 C2 120.9(5)
C4 C3 H3 119.5
C2 C3 H3 119.5
C3 C4 C5 118.3(5)
C3 C4 H4 120.9
C5 C4 H4 120.9
C6 C5 C4 121.3(5)
C6 C5 H5 119.3
C4 C5 H5 119.3
C5 C6 C7 122.0(5)
C5 C6 H6 119.0
C7 C6 H6 119.0
C6 C7 C2 116.2(4)
C6 C7 C8 122.6(4)
C2 C7 C8 121.2(4)
C13 C8 C9 117.4(4)
C13 C8 C7 120.9(4)
C9 C8 C7 121.7(4)
C10 C9 C8 121.9(5)
C10 C9 H9 119.0
C8 C9 H9 119.0
C9 C10 C11 119.8(5)
C9 C10 H10 120.1
C11 C10 H10 120.1
C12 C11 C10 120.3(5)
C12 C11 H11 119.8
C10 C11 H11 119.8
C11 C12 C13 120.6(4)
C11 C12 H12 119.7
C13 C12 H12 119.7
C12 C13 C8 119.9(4)
C12 C13 C14 122.3(4)
C8 C13 C14 117.7(4)
C1 C14 C15 107.0(4)
C1 C14 C13 120.7(4)
C15 C14 C13 132.3(4)
C16 C15 C14 106.2(4)
C16 C15 H15 126.9
C14 C15 H15 126.9
N1 C16 C15 109.7(4)
N1 C16 C17 121.9(4)
C15 C16 C17 128.3(4)
O1 C17 C18 121.4(4)
O1 C17 C16 115.5(4)
C18 C17 C16 122.9(4)
C19 C18 C17 120.1(4)
C19 C18 H18 120.0
C17 C18 H18 120.0
O2 C19 C18 121.7(4)
O2 C19 C20 115.8(4)
C18 C19 C20 122.5(4)
C21 C20 N2 109.4(4)
C21 C20 C19 129.1(4)
N2 C20 C19 121.5(4)
C20 C21 C22 107.1(4)
C20 C21 H21 126.4
C22 C21 H21 126.4
C35 C22 C21 106.7(4)
C35 C22 C23 119.7(4)
C21 C22 C23 133.6(4)
C24 C23 C28 119.8(4)
C24 C23 C22 121.1(4)
C28 C23 C22 119.1(4)
C25 C24 C23 120.6(5)
C25 C24 H24 119.7
C23 C24 H24 119.7
C24 C25 C26 120.2(5)
C24 C25 H25 119.9
C26 C25 H25 119.9
C27 C26 C25 120.2(5)
C27 C26 H26 119.9
C25 C26 H26 119.9
C26 C27 C28 121.3(5)
C26 C27 H27 119.3
C28 C27 H27 119.3
C23 C28 C27 117.9(4)
C23 C28 C29 119.9(4)
C27 C28 C29 122.2(4)
C34 C29 C30 116.8(4)
C34 C29 C28 121.1(4)
C30 C29 C28 122.1(4)
C31 C30 C29 122.2(4)
C31 C30 H30 118.9
C29 C30 H30 118.9
C30 C31 C32 120.0(4)
C30 C31 H31 120.0
C32 C31 H31 120.0
C33 C32 C31 120.6(5)
C33 C32 H32 119.7
C31 C32 H32 119.7
C32 C33 C34 119.8(4)
C32 C33 H33 120.1
C34 C33 H33 120.1
C33 C34 C29 120.6(4)
C33 C34 C35 122.5(4)
C29 C34 C35 116.8(4)
N2 C35 C22 108.3(4)
N2 C35 C34 128.5(4)
C22 C35 C34 123.2(4)
C37A C36 N3 119.6(6)
N3 C36 C37B 111.5(7)
C37A C36 H36A 107.4
N3 C36 H36A 107.4
C37A C36 H36B 107.4
N3 C36 H36B 107.4
H36A C36 H36B 106.9
C36 C37A C38A 104.9(8)
C36 C37A H37A 110.8
C38A C37A H37A 110.8
C36 C37A H37B 110.8
C38A C37A H37B 110.8
H37A C37A H37B 108.8
C39A C38A C37A 114.5(15)
C39A C38A H38A 108.6
C37A C38A H38A 108.6
C39A C38A H38B 108.6
C37A C38A H38B 108.6
H38A C38A H38B 107.6
C38A C39A H39A 109.5
C38A C39A H39B 109.5
H39A C39A H39B 109.5
C38A C39A H39C 109.5
H39A C39A H39C 109.5
H39B C39A H39C 109.5
C36 C37B C38B 113.4(13)
C36 C37B H37C 108.9
C38B C37B H37C 108.9
C36 C37B H37D 108.9
C38B C37B H37D 108.9
H37C C37B H37D 107.7
C37B C38B C39B 101.5(14)
C37B C38B H38C 111.5
C39B C38B H38C 111.5
C37B C38B H38D 111.5
C39B C38B H38D 111.5
H38C C38B H38D 109.3
C38B C39B H39D 109.5
C38B C39B H39E 109.5
H39D C39B H39E 109.5
C38B C39B H39F 109.5
H39D C39B H39F 109.5
H39E C39B H39F 109.5
N3 C40 C41B 118.7(6)
N3 C40 C41A 110.3(7)
N3 C40 H40A 109.6
C41A C40 H40A 109.6
N3 C40 H40B 109.6
C41A C40 H40B 109.6
H40A C40 H40B 108.1
C42A C41A C40 110.7(13)
C42A C41A H41A 109.5
C40 C41A H41A 109.5
C42A C41A H41B 109.5
C40 C41A H41B 109.5
H41A C41A H41B 108.1
C41A C42A C43A 118.2(15)
C41A C42A H42A 107.8
C43A C42A H42A 107.8
C41A C42A H42B 107.8
C43A C42A H42B 107.8
H42A C42A H42B 107.1
C42A C43A H43A 109.5
C42A C43A H43B 109.5
H43A C43A H43B 109.5
C42A C43A H43C 109.5
H43A C43A H43C 109.5
H43B C43A H43C 109.5
C40 C41B C42B 105.5(12)
C40 C41B H41C 110.6
C42B C41B H41C 110.6
C40 C41B H41D 110.6
C42B C41B H41D 110.6
H41C C41B H41D 108.8
C43B C42B C41B 95.9(17)
C43B C42B H42C 112.6
C41B C42B H42C 112.6
C43B C42B H42D 112.6
C41B C42B H42D 112.6
H42C C42B H42D 110.1
C42B C43B H43D 109.5
C42B C43B H43E 109.5
H43D C43B H43E 109.5
C42B C43B H43F 109.5
H43D C43B H43F 109.5
H43E C43B H43F 109.5
C45A C44 N3 118.8(5)
N3 C44 C45B 106.4(8)
C45A C44 H44A 107.6
N3 C44 H44A 107.6
C45A C44 H44B 107.6
N3 C44 H44B 107.6
H44A C44 H44B 107.0
C44 C45A C46A 111.0(6)
C44 C45A H45A 109.4
C46A C45A H45A 109.4
C44 C45A H45B 109.4
C46A C45A H45B 109.4
H45A C45A H45B 108.0
C47A C46A C45A 113.5(7)
C47A C46A H46A 108.9
C45A C46A H46A 108.9
C47A C46A H46B 108.9
C45A C46A H46B 108.9
H46A C46A H46B 107.7
C46A C47A H47A 109.5
C46A C47A H47B 109.5
H47A C47A H47B 109.5
C46A C47A H47C 109.5
H47A C47A H47C 109.5
H47B C47A H47C 109.5
C46B C45B C44 106.4(17)
C46B C45B H45C 110.5
C44 C45B H45C 110.5
C46B C45B H45D 110.5
C44 C45B H45D 110.5
H45C C45B H45D 108.6
C45B C46B C47B 112(2)
C45B C46B H46C 109.2
C47B C46B H46C 109.2
C45B C46B H46D 109.2
C47B C46B H46D 109.2
H46C C46B H46D 107.9
C46B C47B H47D 109.5
C46B C47B H47E 109.5
H47D C47B H47E 109.5
C46B C47B H47F 109.5
H47D C47B H47F 109.5
H47E C47B H47F 109.5
C49B C48 N3 120.7(7)
N3 C48 C49A 108.7(5)
N3 C48 H48A 109.9
C49A C48 H48A 109.9
N3 C48 H48B 109.9
C49A C48 H48B 109.9
H48A C48 H48B 108.3
C50A C49A C48 108.4(8)
C50A C49A H49A 110.0
C48 C49A H49A 110.0
C50A C49A H49B 110.0
C48 C49A H49B 110.0
H49A C49A H49B 108.4
C51A C50A C49A 114.4(9)
C51A C50A H50A 108.6
C49A C50A H50A 108.6
C51A C50A H50B 108.6
C49A C50A H50B 108.6
H50A C50A H50B 107.6
C50A C51A H51A 109.5
C50A C51A H51B 109.5
H51A C51A H51B 109.5
C50A C51A H51C 109.5
H51A C51A H51C 109.5
H51B C51A H51C 109.5
C48 C49B C50B 111.1(11)
C48 C49B H49C 109.4
C50B C49B H49C 109.4
C48 C49B H49D 109.4
C50B C49B H49D 109.4
H49C C49B H49D 108.0
C51B C50B C49B 112.0(12)
C51B C50B H50C 109.2
C49B C50B H50C 109.2
C51B C50B H50D 109.2
C49B C50B H50D 109.2
H50C C50B H50D 107.9
C50B C51B H51D 109.5
C50B C51B H51E 109.5
H51D C51B H51E 109.5
C50B C51B H51F 109.5
H51D C51B H51F 109.5
H51E C51B H51F 109.5
C1 N1 C16 108.6(4)
C1 N1 H1 125.7
C16 N1 H1 125.7
C35 N2 C20 108.5(4)
C35 N2 H2 125.7
C20 N2 H2 125.7
C40 N3 C48 106.4(4)
C40 N3 C36 110.6(5)
C48 N3 C36 111.6(4)
C40 N3 C44 111.0(4)
C48 N3 C44 111.7(4)
C36 N3 C44 105.6(4)
C17 O1 B1 120.3(3)
C19 O2 B1 120.5(3)
F2 B1 F1 111.2(4)
F2 B1 O2 108.8(4)
F1 B1 O2 109.4(4)
F2 B1 O1 107.6(4)
F1 B1 O1 108.9(4)
O2 B1 O1 111.0(4)

loop_
_geom_bond_atom_site_label_1
_geom_bond_atom_site_label_2
_geom_bond_distance
C1 N1 1.353(6)
C1 C14 1.391(6)
C1 C2 1.430(6)
C2 C3 1.386(6)
C2 C7 1.411(6)
C3 C4 1.371(7)
C3 H3 0.9500
C4 C5 1.393(6)
C4 H4 0.9500
C5 C6 1.355(7)
C5 H5 0.9500
C6 C7 1.398(7)
C6 H6 0.9500
C7 C8 1.456(6)
C8 C13 1.402(6)
C8 C9 1.409(7)
C9 C10 1.355(7)
C9 H9 0.9500
C10 C11 1.389(7)
C10 H10 0.9500
C11 C12 1.356(6)
C11 H11 0.9500
C12 C13 1.399(6)
C12 H12 0.9500
C13 C14 1.428(6)
C14 C15 1.418(6)
C15 C16 1.368(6)
C15 H15 0.9500
C16 N1 1.365(6)
C16 C17 1.441(6)
C17 O1 1.306(5)
C17 C18 1.375(6)
C18 C19 1.354(6)
C18 H18 0.9500
C19 O2 1.308(5)
C19 C20 1.437(6)
C20 C21 1.358(6)
C20 N2 1.370(5)
C21 C22 1.411(6)
C21 H21 0.9500
C22 C35 1.396(6)
C22 C23 1.424(6)
C23 C24 1.406(6)
C23 C28 1.408(6)
C24 C25 1.363(6)
C24 H24 0.9500
C25 C26 1.393(7)
C25 H25 0.9500
C26 C27 1.367(7)
C26 H26 0.9500
C27 C28 1.410(6)
C27 H27 0.9500
C28 C29 1.456(7)
C29 C34 1.405(6)
C29 C30 1.407(6)
C30 C31 1.353(6)
C30 H30 0.9500
C31 C32 1.377(7)
C31 H31 0.9500
C32 C33 1.370(6)
C32 H32 0.9500
C33 C34 1.395(6)
C33 H33 0.9500
C34 C35 1.427(6)
C35 N2 1.355(5)
C36 C37A 1.480(12)
C36 N3 1.504(7)
C36 C37B 1.537(16)
C36 H36A 0.9900
C36 H36B 0.9900
C37A C38A 1.700(17)
C37A H37A 0.9900
C37A H37B 0.9900
C38A C39A 1.39(3)
C38A H38A 0.9900
C38A H38B 0.9900
C39A H39A 0.9800
C39A H39B 0.9800
C39A H39C 0.9800
C37B C38B 1.569(16)
C37B H37C 0.9900
C37B H37D 0.9900
C38B C39B 1.593(19)
C38B H38C 0.9900
C38B H38D 0.9900
C39B H39D 0.9800
C39B H39E 0.9800
C39B H39F 0.9800
C40 N3 1.496(6)
C40 C41B 1.520(12)
C40 C41A 1.620(16)
C40 H40A 0.9900
C40 H40B 0.9900
C41A C42A 1.331(19)
C41A H41A 0.9900
C41A H41B 0.9900
C42A C43A 1.39(3)
C42A H42A 0.9900
C42A H42B 0.9900
C43A H43A 0.9800
C43A H43B 0.9800
C43A H43C 0.9800
C41B C42B 1.69(3)
C41B H41C 0.9900
C41B H41D 0.9900
C42B C43B 1.62(3)
C42B H42C 0.9900
C42B H42D 0.9900
C43B H43D 0.9800
C43B H43E 0.9800
C43B H43F 0.9800
C44 C45A 1.493(9)
C44 N3 1.512(6)
C44 C45B 1.60(2)
C44 H44A 0.9900
C44 H44B 0.9900
C45A C46A 1.535(11)
C45A H45A 0.9900
C45A H45B 0.9900
C46A C47A 1.489(12)
C46A H46A 0.9900
C46A H46B 0.9900
C47A H47A 0.9800
C47A H47B 0.9800
C47A H47C 0.9800
C45B C46B 1.47(3)
C45B H45C 0.9900
C45B H45D 0.9900
C46B C47B 1.57(4)
C46B H46C 0.9900
C46B H46D 0.9900
C47B H47D 0.9800
C47B H47E 0.9800
C47B H47F 0.9800
C48 C49B 1.428(15)
C48 N3 1.503(6)
C48 C49A 1.580(11)
C48 H48A 0.9900
C48 H48B 0.9900
C49A C50A 1.553(14)
C49A H49A 0.9900
C49A H49B 0.9900
C50A C51A 1.492(17)
C50A H50A 0.9900
C50A H50B 0.9900
C51A H51A 0.9800
C51A H51B 0.9800
C51A H51C 0.9800
C49B C50B 1.52(2)
C49B H49C 0.9900
C49B H49D 0.9900
C50B C51B 1.45(2)
C50B H50C 0.9900
C50B H50D 0.9900
C51B H51D 0.9800
C51B H51E 0.9800
C51B H51F 0.9800
N1 H1 0.8800
N2 H2 0.8800
O1 B1 1.490(6)
O2 B1 1.477(6)
B1 F2 1.363(6)
B1 F1 1.375(6)

loop_
_geom_torsion_atom_site_label_1
_geom_torsion_atom_site_label_2
_geom_torsion_atom_site_label_3
_geom_torsion_atom_site_label_4
_geom_torsion
N1 C1 C2 C3 1.0(7)
C14 C1 C2 C3 -175.4(4)
N1 C1 C2 C7 177.8(4)
C14 C1 C2 C7 1.4(6)
C7 C2 C3 C4 1.0(7)
C1 C2 C3 C4 177.6(4)
C2 C3 C4 C5 -0.2(7)
C3 C4 C5 C6 -0.4(7)
C4 C5 C6 C7 0.2(8)
C5 C6 C7 C2 0.6(7)
C5 C6 C7 C8 -178.4(5)
C3 C2 C7 C6 -1.1(7)
C1 C2 C7 C6 -178.0(4)
C3 C2 C7 C8 177.8(4)
C1 C2 C7 C8 0.9(6)
C6 C7 C8 C13 176.7(4)
C2 C7 C8 C13 -2.2(7)
C6 C7 C8 C9 -3.7(7)
C2 C7 C8 C9 177.4(4)
C13 C8 C9 C10 -0.8(7)
C7 C8 C9 C10 179.5(5)
C8 C9 C10 C11 0.0(8)
C9 C10 C11 C12 1.2(8)
C10 C11 C12 C13 -1.6(7)
C11 C12 C13 C8 0.8(7)
C11 C12 C13 C14 179.7(4)
C9 C8 C13 C12 0.4(7)
C7 C8 C13 C12 -179.9(4)
C9 C8 C13 C14 -178.6(4)
C7 C8 C13 C14 1.1(7)
N1 C1 C14 C15 0.1(5)
C2 C1 C14 C15 177.1(4)
N1 C1 C14 C13 -179.6(4)
C2 C1 C14 C13 -2.6(7)
C12 C13 C14 C1 -177.8(4)
C8 C13 C14 C1 1.2(6)
C12 C13 C14 C15 2.6(8)
C8 C13 C14 C15 -178.4(5)
C1 C14 C15 C16 0.1(5)
C13 C14 C15 C16 179.8(5)
C14 C15 C16 N1 -0.4(5)
C14 C15 C16 C17 179.6(4)
N1 C16 C17 O1 176.3(4)
C15 C16 C17 O1 -3.6(7)
N1 C16 C17 C18 1.1(7)
C15 C16 C17 C18 -178.8(5)
O1 C17 C18 C19 -7.4(7)
C16 C17 C18 C19 167.5(4)
C17 C18 C19 O2 4.9(7)
C17 C18 C19 C20 -174.6(4)
O2 C19 C20 C21 5.4(7)
C18 C19 C20 C21 -175.0(5)
O2 C19 C20 N2 -177.7(4)
C18 C19 C20 N2 1.8(7)
N2 C20 C21 C22 -0.7(5)
C19 C20 C21 C22 176.4(4)
C20 C21 C22 C35 0.3(5)
C20 C21 C22 C23 -179.3(5)
C35 C22 C23 C24 178.6(4)
C21 C22 C23 C24 -1.9(8)
C35 C22 C23 C28 -2.2(6)
C21 C22 C23 C28 177.3(5)
C28 C23 C24 C25 1.0(7)
C22 C23 C24 C25 -179.8(4)
C23 C24 C25 C26 -1.7(7)
C24 C25 C26 C27 0.7(8)
C25 C26 C27 C28 1.0(8)
C24 C23 C28 C27 0.7(7)
C22 C23 C28 C27 -178.6(4)
C24 C23 C28 C29 -178.6(4)
C22 C23 C28 C29 2.1(6)
C26 C27 C28 C23 -1.7(7)
C26 C27 C28 C29 177.6(5)
C23 C28 C29 C34 0.0(7)
C27 C28 C29 C34 -179.3(4)
C23 C28 C29 C30 179.8(4)
C27 C28 C29 C30 0.6(7)
C34 C29 C30 C31 1.6(7)
C28 C29 C30 C31 -178.3(4)
C29 C30 C31 C32 -1.0(7)
C30 C31 C32 C33 -0.5(7)
C31 C32 C33 C34 1.3(7)
C32 C33 C34 C29 -0.6(7)
C32 C33 C34 C35 -179.6(4)
C30 C29 C34 C33 -0.7(6)
C28 C29 C34 C33 179.1(4)
C30 C29 C34 C35 178.2(4)
C28 C29 C34 C35 -1.9(6)
C21 C22 C35 N2 0.3(5)
C23 C22 C35 N2 179.9(4)
C21 C22 C35 C34 -179.4(4)
C23 C22 C35 C34 0.2(6)
C33 C34 C35 N2 1.2(7)
C29 C34 C35 N2 -177.8(4)
C33 C34 C35 C22 -179.2(4)
C29 C34 C35 C22 1.8(6)
N3 C36 C37A C38A -172.5(8)
C36 C37A C38A C39A 171(2)
N3 C36 C37B C38B -162.1(11)
C36 C37B C38B C39B -82(3)
N3 C40 C41A C42A -172.7(16)
C40 C41A C42A C43A 177.5(18)
N3 C40 C41B C42B -128.6(14)
C40 C41B C42B C43B -172.9(11)
N3 C44 C45A C46A -166.6(6)
C44 C45A C46A C47A -168.4(7)
N3 C44 C45B C46B -169.8(14)
C44 C45B C46B C47B 73(2)
N3 C48 C49A C50A 173.2(7)
C48 C49A C50A C51A 66.0(12)
N3 C48 C49B C50B 176.5(10)
C48 C49B C50B C51B 172.1(15)
C14 C1 N1 C16 -0.4(5)
C2 C1 N1 C16 -177.2(4)
C15 C16 N1 C1 0.5(5)
C17 C16 N1 C1 -179.5(4)
C22 C35 N2 C20 -0.7(5)
C34 C35 N2 C20 179.0(4)
C21 C20 N2 C35 0.9(5)
C19 C20 N2 C35 -176.5(4)
C41B C40 N3 C48 -163.6(9)
C41A C40 N3 C48 168.4(10)
C41B C40 N3 C36 75.0(10)
C41A C40 N3 C36 47.0(11)
C41B C40 N3 C44 -41.9(10)
C41A C40 N3 C44 -69.8(11)
C49B C48 N3 C40 156.5(10)
C49A C48 N3 C40 179.0(6)
C49B C48 N3 C36 -82.7(10)
C49A C48 N3 C36 -60.3(7)
C49B C48 N3 C44 35.2(11)
C49A C48 N3 C44 57.6(7)
C37A C36 N3 C40 73.9(9)
C37B C36 N3 C40 48.4(10)
C37A C36 N3 C48 -44.4(10)
C37B C36 N3 C48 -69.9(10)
C37A C36 N3 C44 -165.8(8)
C37B C36 N3 C44 168.6(9)
C45A C44 N3 C40 -64.6(7)
C45B C44 N3 C40 -42.1(10)
C45A C44 N3 C48 54.0(7)
C45B C44 N3 C48 76.6(10)
C45A C44 N3 C36 175.4(6)
C45B C44 N3 C36 -162.0(10)
C18 C17 O1 B1 -7.6(6)
C16 C17 O1 B1 177.2(4)
C18 C19 O2 B1 12.5(7)
C20 C19 O2 B1 -168.0(4)
C19 O2 B1 F2 -142.9(4)
C19 O2 B1 F1 95.4(5)
C19 O2 B1 O1 -24.8(6)
C17 O1 B1 F2 141.2(4)
C17 O1 B1 F1 -98.2(5)
C17 O1 B1 O2 22.3(6)
